data_7715989
loop_
_publ_author_name
'Yadav, Jyoti'
'Nandi, Monojit'
'Kharel, Ranjan'
'Mukherjee, Moubani'
'Konar, Sanjit'

_publ_section_title
;
 Thermal and protonation-induced electron transfer coupled spin transition
 in a discrete [Fe<sub>2</sub>Co<sub>3</sub>] Prussian blue analogue.
;
_journal_issue 21
_journal_name_full 'Dalton transactions (Cambridge, England : 2003)'
_journal_page_first 8910
_journal_page_last 8914
_journal_paper_doi 10.1039/d4dt00593g
_journal_volume 53
_journal_year 2024
_chemical_formula_moiety 'C45 H30 Co1.5 F9 Fe N15, 6(H2 O)'
_chemical_formula_sum 'C45 H42 Co1.5 F9 Fe N15 O6'
_chemical_formula_weight 1204.18
_space_group_crystal_system monoclinic
_space_group_IT_number 15
_space_group_name_Hall '-C 2yc'
_space_group_name_H-M_alt 'C 1 2/c 1'
_atom_sites_solution_hydrogens mixed
_atom_sites_solution_primary dual
_audit_creation_date 2024-02-15
_audit_creation_method
;
Olex2 1.2
(compiled 2018.05.29 svn.r3508 for OlexSys, GUI svn.r5506)
;
_audit_update_record
;
2024-02-16 deposited with the CCDC.	2024-05-06 downloaded from the CCDC.
;
_cell_angle_alpha 90
_cell_angle_beta 100.411(2)
_cell_angle_gamma 90
_cell_formula_units_Z 8
_cell_length_a 28.9299(12)
_cell_length_b 19.9584(12)
_cell_length_c 23.2361(11)
_cell_measurement_reflns_used 9949
_cell_measurement_temperature 140(2)
_cell_measurement_theta_max 25.910
_cell_measurement_theta_min 2.226
_cell_volume 13195.5(12)
_computing_cell_refinement 'SAINT V8.40B (?, 2016)'
_computing_data_reduction 'SAINT V8.40B (?, 2016)'
_computing_molecular_graphics 'Olex2 (Dolomanov et al., 2009)'
_computing_publication_material 'Olex2 (Dolomanov et al., 2009)'
_computing_structure_refinement 'ShelXL (Sheldrick, 2015)'
_computing_structure_solution 'ShelXT (Sheldrick, 2015)'
_diffrn_ambient_temperature 140.0
_diffrn_measured_fraction_theta_full 0.984
_diffrn_measured_fraction_theta_max 0.984
_diffrn_measurement_device_type 'Bruker APEX-II CCD'
_diffrn_measurement_method '\f and \w scans'
_diffrn_radiation_type MoK\a
_diffrn_radiation_wavelength 0.71073
_diffrn_reflns_av_R_equivalents 0.0684
_diffrn_reflns_av_unetI/netI 0.0412
_diffrn_reflns_Laue_measured_fraction_full 0.984
_diffrn_reflns_Laue_measured_fraction_max 0.984
_diffrn_reflns_limit_h_max 35
_diffrn_reflns_limit_h_min -35
_diffrn_reflns_limit_k_max 24
_diffrn_reflns_limit_k_min -24
_diffrn_reflns_limit_l_max 28
_diffrn_reflns_limit_l_min -28
_diffrn_reflns_number 99634
_diffrn_reflns_point_group_measured_fraction_full 0.984
_diffrn_reflns_point_group_measured_fraction_max 0.984
_diffrn_reflns_theta_full 25.242
_diffrn_reflns_theta_max 25.963
_diffrn_reflns_theta_min 2.399
_exptl_absorpt_coefficient_mu 0.667
_exptl_absorpt_correction_T_max 0.7453
_exptl_absorpt_correction_T_min 0.6967
_exptl_absorpt_correction_type multi-scan
_exptl_absorpt_process_details
;
SADABS-2016/2 (Bruker,2016/2) was used for absorption correction.
wR2(int) was 0.1258 before and 0.0621 after correction.
The Ratio of minimum to maximum transmission is 0.9348.
The \l/2 correction factor is Not present.
;
_exptl_crystal_colour Blue
_exptl_crystal_density_diffrn 1.212
_exptl_crystal_description Plate-like
_exptl_crystal_F_000 4900
_exptl_crystal_preparation 'Magnetic properties'
_exptl_crystal_size_max 0.25
_exptl_crystal_size_mid 0.13
_exptl_crystal_size_min 0.04
_refine_diff_density_max 0.592
_refine_diff_density_min -0.510
_refine_diff_density_rms 0.059
_refine_ls_extinction_method none
_refine_ls_goodness_of_fit_ref 1.030
_refine_ls_hydrogen_treatment constr
_refine_ls_matrix_type full
_refine_ls_number_parameters 717
_refine_ls_number_reflns 12726
_refine_ls_number_restraints 0
_refine_ls_restrained_S_all 1.030
_refine_ls_R_factor_all 0.0592
_refine_ls_R_factor_gt 0.0461
_refine_ls_shift/su_max 0.002
_refine_ls_shift/su_mean 0.000
_refine_ls_structure_factor_coef Fsqd
_refine_ls_weighting_details 'w=1/[\s^2^(Fo^2^)+(0.0562P)^2^+25.4760P] where P=(Fo^2^+2Fc^2^)/3'
_refine_ls_weighting_scheme calc
_refine_ls_wR_factor_gt 0.1187
_refine_ls_wR_factor_ref 0.1277
_reflns_Friedel_coverage 0.000
_reflns_number_gt 10061
_reflns_number_total 12726
_reflns_threshold_expression 'I > 2\s(I)'
_cod_data_source_file d4dt00593g2.cif
_cod_data_source_block Complex-1
_cod_depositor_comments 'Adding full bibliography for 7715989.cif.'
_cod_original_formula_sum 'C45 H42 Co1.50 F9 Fe N15 O6'
_cod_database_code 7715989
_shelx_shelxl_version_number 2018/1
_shelx_space_group_comment
;
The symmetry employed for this shelxl refinement is uniquely defined
by the following loop, which should always be used as a source of
symmetry information in preference to the above space-group names.
They are only intended as comments.
;
_olex2_refinement_description
;
1. Fixed Uiso
 At 1.2 times of:
  All C(H) groups, All N(H,H) groups
 At 1.5 times of:
  All O(H,H) groups
2.a Free rotating group:
 O6(H6a,H6b), O1(H1a,H1b), O4(H4a,H4b), O5(H5c,H5d), O2(H2c,H2d), O3(H3a,H3b)
2.b Aromatic/amide H refined with riding coordinates:
 C26(H26), C12(H12), C1(H1), C16(H16), C8(H8), C11(H11), C41(H41), C36(H36),
 C40(H40), C9(H9), C33(H33), C14(H14), C2(H2), C25(H25), C4(H4), C17(H17),
 C23(H23), C3(H3), C19(H19), C35(H35), C43(H43), C34(H34), C44(H44), C24(H24)
2.c X=CH2 refined with riding coordinates:
 N2(H2a,H2b), N5(H5a,H5b), N14(H14a,H14b)
;
_smtbx_masks_void_probe_radius 1.2
_smtbx_masks_void_truncation_radius 1.2
_olex2_submission_special_instructions 'No special instructions were received'

loop_
_space_group_symop_operation_xyz
'x, y, z'
'-x, y, -z+1/2'
'x+1/2, y+1/2, z'
'-x+1/2, y+1/2, -z+1/2'
'-x, -y, -z'
'x, -y, z-1/2'
'-x+1/2, -y+1/2, -z'
'x+1/2, -y+1/2, z-1/2'

loop_
_atom_site_label
_atom_site_type_symbol
_atom_site_fract_x
_atom_site_fract_y
_atom_site_fract_z
_atom_site_U_iso_or_equiv
_atom_site_adp_type
_atom_site_occupancy
_atom_site_site_symmetry_order
_atom_site_calc_flag
_atom_site_refinement_flags_posn
_atom_site_refinement_flags_adp
_atom_site_refinement_flags_occupancy
_atom_site_disorder_assembly
_atom_site_disorder_group
Co1 Co 0.60049(2) 0.66053(2) 0.70900(2) 0.02464(10) Uani 1 1 d . . . . .
Fe1 Fe 0.55181(2) 0.75200(2) 0.88307(2) 0.02543(10) Uani 1 1 d . . . . .
Co2 Co 0.500000 0.93856(3) 0.750000 0.03365(14) Uani 1 2 d S T P . .
N4 N 0.60811(7) 0.60670(11) 0.64250(10) 0.0286(5) Uani 1 1 d . . . . .
N8 N 0.59190(7) 0.70736(11) 0.77677(10) 0.0287(5) Uani 1 1 d . . . . .
F8 F 0.28970(7) 1.15077(13) 0.63496(11) 0.0750(7) Uani 1 1 d . . . . .
N7 N 0.53762(8) 0.67941(11) 0.67357(9) 0.0280(5) Uani 1 1 d . . . . .
N3 N 0.66578(7) 0.64727(11) 0.74263(10) 0.0300(5) Uani 1 1 d . . . . .
N1 N 0.62503(8) 0.74069(11) 0.67865(10) 0.0289(5) Uani 1 1 d . . . . .
N6 N 0.58085(7) 0.57549(11) 0.73688(10) 0.0290(5) Uani 1 1 d . . . . .
F1 F 0.66222(8) 0.40359(12) 0.90280(11) 0.0732(6) Uani 1 1 d . . . . .
N13 N 0.56331(8) 0.94440(12) 0.73387(11) 0.0376(6) Uani 1 1 d . . . . .
F3 F 0.72223(10) 0.44698(15) 0.95534(11) 0.0905(8) Uani 1 1 d . . . . .
N15 N 0.48877(8) 1.00609(12) 0.68965(11) 0.0373(6) Uani 1 1 d . . . . .
N12 N 0.51467(9) 0.87226(12) 0.80777(11) 0.0382(6) Uani 1 1 d . . . . .
F5 F 0.71106(9) 0.73347(11) 0.44877(11) 0.0745(7) Uani 1 1 d . . . . .
F2 F 0.73079(9) 0.38263(13) 0.88468(12) 0.0924(9) Uani 1 1 d . . . . .
N2 N 0.74047(8) 0.69460(14) 0.75139(13) 0.0471(7) Uani 1 1 d . . . . .
H2A H 0.753479 0.662460 0.774773 0.057 Uiso 1 1 calc R . . . .
H2B H 0.757881 0.727391 0.741655 0.057 Uiso 1 1 calc R . . . .
F7 F 0.27766(8) 1.07217(16) 0.57261(13) 0.0935(9) Uani 1 1 d . . . . .
C26 C 0.56701(10) 0.56459(15) 0.78815(13) 0.0376(7) Uani 1 1 d . . . . .
H26 H 0.564071 0.601434 0.813130 0.045 Uiso 1 1 calc R . . . .
F9 F 0.27544(8) 1.05377(16) 0.66327(15) 0.1105(12) Uani 1 1 d . . . . .
C28 C 0.57920(8) 0.72654(13) 0.81822(11) 0.0259(5) Uani 1 1 d . . . . .
C27 C 0.50275(9) 0.70359(13) 0.65162(11) 0.0253(5) Uani 1 1 d . . . . .
N9 N 0.59147(11) 0.62536(16) 0.94815(14) 0.0607(8) Uani 1 1 d . . . . .
N10 N 0.63808(9) 0.83530(16) 0.93681(13) 0.0533(7) Uani 1 1 d . . . . .
C32 C 0.52724(9) 0.82791(14) 0.83855(11) 0.0296(6) Uani 1 1 d . . . . .
C5 C 0.67227(10) 0.74697(14) 0.69155(13) 0.0342(6) Uani 1 1 d . . . . .
C6 C 0.69487(9) 0.69362(15) 0.73093(13) 0.0348(6) Uani 1 1 d . . . . .
C12 C 0.67825(10) 0.60435(16) 0.84146(13) 0.0398(7) Uani 1 1 d . . . . .
H12 H 0.669584 0.646679 0.854901 0.048 Uiso 1 1 calc R . . . .
C15 C 0.62252(10) 0.63457(13) 0.59215(12) 0.0312(6) Uani 1 1 d . . . . .
N11 N 0.50238(10) 0.79311(17) 0.98400(12) 0.0576(8) Uani 1 1 d . . . . .
F4 F 0.64123(12) 0.74871(18) 0.40914(13) 0.1149(12) Uani 1 1 d . . . . .
N5 N 0.60348(12) 0.49723(13) 0.60597(13) 0.0605(9) Uani 1 1 d . . . . .
H5A H 0.613259 0.509106 0.573719 0.073 Uiso 1 1 calc R . . . .
H5B H 0.596646 0.455043 0.611606 0.073 Uiso 1 1 calc R . . . .
C22 C 0.58373(10) 0.52315(14) 0.70091(13) 0.0356(6) Uani 1 1 d . . . . .
F6 F 0.67192(16) 0.81331(13) 0.47730(16) 0.1386(16) Uani 1 1 d . . . . .
C7 C 0.68117(9) 0.59503(14) 0.78308(12) 0.0317(6) Uani 1 1 d . . . . .
C30 C 0.60601(10) 0.80357(15) 0.91665(12) 0.0351(6) Uani 1 1 d . . . . .
C1 C 0.60015(10) 0.78635(14) 0.64392(12) 0.0365(6) Uani 1 1 d . . . . .
H1 H 0.566846 0.783067 0.636111 0.044 Uiso 1 1 calc R . . . .
C16 C 0.66952(11) 0.63391(15) 0.58672(13) 0.0379(7) Uani 1 1 d . . . . .
H16 H 0.691491 0.609095 0.613884 0.045 Uiso 1 1 calc R . . . .
C29 C 0.57704(10) 0.67357(16) 0.92425(12) 0.0371(7) Uani 1 1 d . . . . .
C8 C 0.69564(10) 0.53415(16) 0.76378(13) 0.0393(7) Uani 1 1 d . . . . .
H8 H 0.699131 0.528886 0.724155 0.047 Uiso 1 1 calc R . . . .
C37 C 0.56916(10) 0.99035(16) 0.69327(16) 0.0461(8) Uani 1 1 d . . . . .
C21 C 0.59904(11) 0.54288(14) 0.64606(13) 0.0373(7) Uani 1 1 d . . . . .
C11 C 0.68809(11) 0.55136(19) 0.87966(14) 0.0489(8) Uani 1 1 d . . . . .
H11 H 0.686328 0.557294 0.919769 0.059 Uiso 1 1 calc R . . . .
C41 C 0.36604(11) 1.01632(18) 0.61094(16) 0.0513(9) Uani 1 1 d . . . . .
H41 H 0.345070 0.992350 0.581966 0.062 Uiso 1 1 calc R . . . .
C36 C 0.61291(11) 1.00637(18) 0.68094(19) 0.0569(9) Uani 1 1 d . . . . .
H36 H 0.616222 1.038742 0.651990 0.068 Uiso 1 1 calc R . . . .
C39 C 0.44255(10) 1.03168(15) 0.66821(14) 0.0395(7) Uani 1 1 d . . . . .
C40 C 0.41269(10) 0.99596(17) 0.62580(14) 0.0437(7) Uani 1 1 d . . . . .
H40 H 0.423806 0.958358 0.607251 0.052 Uiso 1 1 calc R . . . .
C9 C 0.70494(12) 0.48127(17) 0.80225(15) 0.0475(8) Uani 1 1 d . . . . .
H9 H 0.714367 0.439218 0.789090 0.057 Uiso 1 1 calc R . . . .
C31 C 0.52088(10) 0.77676(17) 0.94602(12) 0.0386(7) Uani 1 1 d . . . . .
C33 C 0.60129(11) 0.91151(18) 0.76200(14) 0.0472(8) Uani 1 1 d . . . . .
H33 H 0.597442 0.877456 0.789303 0.057 Uiso 1 1 calc R . . . .
C14 C 0.59042(12) 0.66808(17) 0.55167(14) 0.0479(8) Uani 1 1 d . . . . .
H14 H 0.557998 0.667268 0.554107 0.057 Uiso 1 1 calc R . . . .
C2 C 0.62144(12) 0.83815(15) 0.61905(14) 0.0456(8) Uani 1 1 d . . . . .
H2 H 0.603002 0.869907 0.594453 0.055 Uiso 1 1 calc R . . . .
C38 C 0.52460(11) 1.02326(16) 0.66596(17) 0.0519(9) Uani 1 1 d . . . . .
C25 C 0.55692(12) 0.50054(17) 0.80534(15) 0.0490(8) Uani 1 1 d . . . . .
H25 H 0.547596 0.493559 0.842041 0.059 Uiso 1 1 calc R . . . .
C4 C 0.69565(11) 0.79772(16) 0.66777(15) 0.0450(8) Uani 1 1 d . . . . .
H4 H 0.728921 0.801226 0.676983 0.054 Uiso 1 1 calc R . . . .
C17 C 0.68472(12) 0.66873(16) 0.54251(15) 0.0466(8) Uani 1 1 d . . . . .
H17 H 0.716956 0.667933 0.539127 0.056 Uiso 1 1 calc R . . . .
C42 C 0.35007(11) 1.07055(18) 0.63768(16) 0.0502(9) Uani 1 1 d . . . . .
C23 C 0.57362(13) 0.45869(16) 0.71584(17) 0.0537(9) Uani 1 1 d . . . . .
H23 H 0.575668 0.422499 0.689861 0.064 Uiso 1 1 calc R . . . .
C3 C 0.66943(13) 0.84312(16) 0.63030(15) 0.0496(8) Uani 1 1 d . . . . .
H3 H 0.684647 0.877538 0.612502 0.060 Uiso 1 1 calc R . . . .
C10 C 0.70050(11) 0.48965(17) 0.86020(14) 0.0470(8) Uani 1 1 d . . . . .
N14 N 0.52374(11) 1.06606(19) 0.6226(2) 0.0959(16) Uani 1 1 d . . . . .
H14A H 0.497249 1.085879 0.607029 0.115 Uiso 1 1 calc R . . . .
H14B H 0.549663 1.074816 0.609171 0.115 Uiso 1 1 calc R . . . .
C19 C 0.60579(14) 0.70335(19) 0.50690(16) 0.0594(10) Uani 1 1 d . . . . .
H19 H 0.583852 0.726727 0.478584 0.071 Uiso 1 1 calc R . . . .
C35 C 0.65169(12) 0.9736(2) 0.71222(18) 0.0614(11) Uani 1 1 d . . . . .
H35 H 0.682364 0.984340 0.705837 0.074 Uiso 1 1 calc R . . . .
C43 C 0.38015(13) 1.10704(19) 0.67818(18) 0.0595(10) Uani 1 1 d . . . . .
H43 H 0.369095 1.145351 0.695825 0.071 Uiso 1 1 calc R . . . .
C34 C 0.64562(12) 0.9262(2) 0.75202(16) 0.0620(11) Uani 1 1 d . . . . .
H34 H 0.672067 0.903059 0.773061 0.074 Uiso 1 1 calc R . . . .
C44 C 0.42705(12) 1.08765(17) 0.69334(17) 0.0545(9) Uani 1 1 d . . . . .
H44 H 0.448217 1.113077 0.720965 0.065 Uiso 1 1 calc R . . . .
C18 C 0.65329(13) 0.70421(17) 0.50380(15) 0.0516(9) Uani 1 1 d . . . . .
C24 C 0.56044(13) 0.44766(17) 0.76932(17) 0.0557(9) Uani 1 1 d . . . . .
H24 H 0.553892 0.403526 0.780888 0.067 Uiso 1 1 calc R . . . .
C13 C 0.70525(15) 0.4314(2) 0.90072(19) 0.0657(11) Uani 1 1 d . . . . .
C45 C 0.29861(13) 1.0876(2) 0.6267(2) 0.0688(12) Uani 1 1 d . . . . .
C20 C 0.66962(19) 0.7487(2) 0.4597(2) 0.0754(14) Uani 1 1 d . . . . .
O6 O 0.62347(10) 0.49960(13) 0.99151(11) 0.0589(7) Uani 1 1 d . . . . .
H6A H 0.616923 0.538170 0.974589 0.088 Uiso 1 1 d G . . . .
H6B H 0.601233 0.473070 0.974557 0.088 Uiso 1 1 d G . . . .
O1 O 0.71695(10) 0.90417(19) 0.99779(14) 0.0814(9) Uani 1 1 d . . . . .
H1A H 0.701283 0.939949 1.003785 0.122 Uiso 1 1 d G . . . .
H1B H 0.697632 0.881576 0.971828 0.122 Uiso 1 1 d G . . . .
O4 O 0.80037(12) 0.6204(2) 0.84305(19) 0.1045(12) Uani 1 1 d . . . . .
H4A H 0.799134 0.613294 0.879667 0.157 Uiso 1 1 d G . . . .
H4B H 0.825606 0.644375 0.843869 0.157 Uiso 1 1 d G . . . .
O5 O 0.70484(12) 0.4282(2) 0.55222(16) 0.0898(10) Uani 1 1 d . . . . .
H5C H 0.728549 0.426897 0.533962 0.135 Uiso 1 1 d G . . . .
H5D H 0.691577 0.466735 0.542491 0.135 Uiso 1 1 d G . . . .
O2 O 0.70407(11) 0.7957(2) 0.85449(17) 0.0923(11) Uani 1 1 d . . . . .
H2C H 0.724611 0.824599 0.846806 0.138 Uiso 1 1 d G . . . .
H2D H 0.685493 0.818798 0.872454 0.138 Uiso 1 1 d G . . . .
O3 O 0.77045(15) 0.7088(2) 0.92086(16) 0.0992(11) Uani 1 1 d . . . . .
H3A H 0.751134 0.741730 0.910034 0.149 Uiso 1 1 d G . . . .
H3B H 0.762373 0.693683 0.952760 0.149 Uiso 1 1 d G . . . .

loop_
_atom_site_aniso_label
_atom_site_aniso_U_11
_atom_site_aniso_U_22
_atom_site_aniso_U_33
_atom_site_aniso_U_23
_atom_site_aniso_U_13
_atom_site_aniso_U_12
Co1 0.02407(17) 0.02476(18) 0.02602(18) 0.00040(14) 0.00703(14) 0.00019(13)
Fe1 0.02298(18) 0.0321(2) 0.02038(18) 0.00118(15) 0.00156(14) 0.00228(15)
Co2 0.0302(3) 0.0229(3) 0.0416(3) 0.000 -0.0102(2) 0.000
N4 0.0293(11) 0.0274(12) 0.0308(12) 0.0002(9) 0.0100(9) 0.0021(9)
N8 0.0265(11) 0.0305(12) 0.0293(12) 0.0016(9) 0.0058(9) 0.0016(9)
F8 0.0499(12) 0.0889(18) 0.0901(17) 0.0392(14) 0.0233(11) 0.0285(12)
N7 0.0287(12) 0.0286(11) 0.0278(11) -0.0005(9) 0.0084(9) -0.0014(9)
N3 0.0268(11) 0.0332(12) 0.0307(12) 0.0006(10) 0.0066(9) 0.0019(9)
N1 0.0300(11) 0.0285(12) 0.0297(11) -0.0023(9) 0.0095(9) -0.0025(9)
N6 0.0275(11) 0.0279(11) 0.0318(12) 0.0028(9) 0.0057(9) 0.0010(9)
F1 0.0688(14) 0.0735(15) 0.0823(16) 0.0272(13) 0.0267(12) 0.0123(12)
N13 0.0309(12) 0.0317(13) 0.0439(14) -0.0118(11) -0.0101(10) 0.0036(10)
F3 0.0966(19) 0.109(2) 0.0609(15) 0.0409(15) 0.0008(14) 0.0188(16)
N15 0.0260(12) 0.0281(12) 0.0538(15) 0.0065(11) -0.0039(11) -0.0017(9)
N12 0.0418(13) 0.0271(12) 0.0391(14) -0.0057(11) -0.0106(11) 0.0045(10)
F5 0.0991(18) 0.0607(14) 0.0791(15) 0.0157(12) 0.0576(14) -0.0003(12)
F2 0.1005(19) 0.0787(17) 0.114(2) 0.0517(15) 0.0618(17) 0.0587(15)
N2 0.0263(12) 0.0474(16) 0.0675(18) -0.0018(14) 0.0079(12) -0.0023(11)
F7 0.0460(13) 0.125(2) 0.097(2) 0.0093(17) -0.0195(13) 0.0205(14)
C26 0.0400(16) 0.0400(16) 0.0348(15) 0.0053(13) 0.0126(13) -0.0047(13)
F9 0.0452(13) 0.137(3) 0.154(3) 0.097(2) 0.0305(15) 0.0160(14)
C28 0.0236(12) 0.0248(13) 0.0286(14) 0.0043(10) 0.0030(10) 0.0020(10)
C27 0.0282(13) 0.0264(13) 0.0226(12) -0.0029(10) 0.0077(10) -0.0055(11)
N9 0.0539(17) 0.061(2) 0.065(2) 0.0314(17) 0.0026(15) 0.0098(15)
N10 0.0318(14) 0.066(2) 0.0567(18) -0.0038(15) -0.0049(12) -0.0066(13)
C32 0.0263(13) 0.0306(14) 0.0292(14) -0.0101(11) -0.0017(11) 0.0020(11)
C5 0.0345(14) 0.0341(15) 0.0365(15) -0.0049(12) 0.0130(12) -0.0046(12)
C6 0.0285(14) 0.0370(16) 0.0403(16) -0.0072(12) 0.0096(12) -0.0013(12)
C12 0.0367(15) 0.0480(18) 0.0340(15) -0.0032(13) 0.0045(12) 0.0133(13)
C15 0.0421(15) 0.0234(13) 0.0308(14) -0.0019(11) 0.0142(12) 0.0008(11)
N11 0.0447(15) 0.089(2) 0.0412(16) -0.0242(16) 0.0132(13) -0.0097(15)
F4 0.113(2) 0.159(3) 0.0770(19) 0.074(2) 0.0284(17) 0.014(2)
N5 0.103(3) 0.0298(14) 0.0606(19) -0.0114(13) 0.0473(18) -0.0129(15)
C22 0.0390(15) 0.0297(15) 0.0410(16) 0.0021(12) 0.0145(13) 0.0002(12)
F6 0.256(4) 0.0411(14) 0.160(3) 0.0192(16) 0.148(3) 0.010(2)
C7 0.0242(13) 0.0366(15) 0.0335(15) 0.0020(12) 0.0035(11) 0.0046(11)
C30 0.0280(14) 0.0449(17) 0.0306(14) 0.0024(12) 0.0005(11) 0.0044(13)
C1 0.0389(15) 0.0324(15) 0.0370(15) 0.0029(12) 0.0038(12) -0.0030(12)
C16 0.0412(16) 0.0389(16) 0.0371(16) -0.0016(13) 0.0165(13) -0.0007(13)
C29 0.0306(14) 0.0471(18) 0.0324(15) 0.0123(13) 0.0026(12) 0.0006(13)
C8 0.0387(16) 0.0480(18) 0.0338(15) 0.0018(13) 0.0132(13) 0.0117(13)
C37 0.0300(15) 0.0333(16) 0.070(2) -0.0016(15) -0.0051(14) -0.0023(12)
C21 0.0448(16) 0.0292(15) 0.0408(16) -0.0017(12) 0.0151(13) 0.0011(12)
C11 0.0440(17) 0.071(2) 0.0328(16) 0.0083(15) 0.0097(14) 0.0221(16)
C41 0.0356(16) 0.059(2) 0.054(2) 0.0251(17) -0.0068(14) -0.0091(15)
C36 0.0331(17) 0.049(2) 0.086(3) -0.0071(19) 0.0038(17) -0.0031(15)
C39 0.0266(14) 0.0346(16) 0.0532(18) 0.0171(14) -0.0033(13) -0.0020(12)
C40 0.0356(15) 0.0459(18) 0.0467(18) 0.0174(15) 0.0000(13) -0.0031(13)
C9 0.0501(18) 0.0439(18) 0.0511(19) 0.0042(15) 0.0167(15) 0.0200(15)
C31 0.0283(14) 0.0567(19) 0.0298(15) -0.0097(13) 0.0026(12) -0.0040(13)
C33 0.0417(17) 0.057(2) 0.0372(17) -0.0134(15) -0.0084(13) 0.0193(15)
C14 0.0509(19) 0.053(2) 0.0443(18) 0.0082(15) 0.0214(15) 0.0174(15)
C2 0.060(2) 0.0340(16) 0.0427(18) 0.0078(13) 0.0099(15) -0.0081(15)
C38 0.0325(16) 0.0385(18) 0.081(3) 0.0168(17) 0.0001(16) -0.0028(13)
C25 0.058(2) 0.0461(19) 0.0460(18) 0.0129(15) 0.0169(16) -0.0090(16)
C4 0.0414(17) 0.0434(18) 0.055(2) -0.0025(15) 0.0213(15) -0.0126(14)
C17 0.0498(18) 0.0450(18) 0.0509(19) 0.0037(15) 0.0248(16) -0.0005(15)
C42 0.0354(16) 0.053(2) 0.059(2) 0.0283(17) 0.0008(15) 0.0039(15)
C23 0.072(2) 0.0299(16) 0.066(2) 0.0025(15) 0.0298(19) -0.0039(16)
C3 0.065(2) 0.0374(17) 0.0509(19) 0.0049(15) 0.0233(17) -0.0157(16)
C10 0.0452(17) 0.053(2) 0.0450(18) 0.0146(15) 0.0150(15) 0.0221(15)
N14 0.0389(17) 0.096(3) 0.155(4) 0.088(3) 0.024(2) 0.0106(17)
C19 0.073(2) 0.059(2) 0.051(2) 0.0235(17) 0.0220(18) 0.0306(19)
C35 0.0297(17) 0.084(3) 0.067(3) -0.029(2) -0.0030(16) 0.0025(17)
C43 0.053(2) 0.047(2) 0.075(3) 0.0151(18) 0.0012(19) 0.0185(17)
C34 0.0399(18) 0.100(3) 0.0410(19) -0.020(2) -0.0064(15) 0.0302(19)
C44 0.0437(18) 0.0354(18) 0.076(2) 0.0068(16) -0.0121(17) 0.0044(14)
C18 0.070(2) 0.0419(18) 0.052(2) 0.0077(15) 0.0348(18) 0.0105(16)
C24 0.071(2) 0.0345(18) 0.067(2) 0.0172(16) 0.0252(19) -0.0058(16)
C13 0.068(3) 0.067(3) 0.069(3) 0.022(2) 0.029(2) 0.027(2)
C45 0.043(2) 0.080(3) 0.082(3) 0.039(2) 0.006(2) 0.0079(19)
C20 0.107(4) 0.049(2) 0.084(3) 0.027(2) 0.053(3) 0.022(2)
O6 0.0787(18) 0.0440(14) 0.0601(16) 0.0177(12) 0.0287(13) 0.0133(12)
O1 0.0570(17) 0.117(3) 0.0652(19) -0.0211(18) -0.0020(14) -0.0272(17)
O4 0.0617(19) 0.097(3) 0.146(3) 0.007(3) -0.006(2) 0.0324(18)
O5 0.069(2) 0.118(3) 0.085(2) 0.009(2) 0.0233(17) 0.0275(19)
O2 0.0555(18) 0.130(3) 0.093(2) -0.029(2) 0.0199(17) 0.0034(18)
O3 0.123(3) 0.087(3) 0.081(2) 0.0003(19) 0.003(2) -0.008(2)

loop_
_atom_type_symbol
_atom_type_description
_atom_type_scat_dispersion_real
_atom_type_scat_dispersion_imag
_atom_type_scat_source
C C 0.0033 0.0016 'International Tables Vol C Tables 4.2.6.8 and 6.1.1.4'
H H 0.0000 0.0000 'International Tables Vol C Tables 4.2.6.8 and 6.1.1.4'
Co Co 0.3494 0.9721 'International Tables Vol C Tables 4.2.6.8 and 6.1.1.4'
F F 0.0171 0.0103 'International Tables Vol C Tables 4.2.6.8 and 6.1.1.4'
Fe Fe 0.3463 0.8444 'International Tables Vol C Tables 4.2.6.8 and 6.1.1.4'
N N 0.0061 0.0033 'International Tables Vol C Tables 4.2.6.8 and 6.1.1.4'
O O 0.0106 0.0060 'International Tables Vol C Tables 4.2.6.8 and 6.1.1.4'

loop_
_geom_angle_atom_site_label_1
_geom_angle_atom_site_label_2
_geom_angle_atom_site_label_3
_geom_angle
_geom_angle_site_symmetry_1
_geom_angle_site_symmetry_3
_geom_angle_publ_flag
N4 Co1 N3 90.16(9) . . ?
N4 Co1 N1 93.79(9) . . ?
N4 Co1 N6 82.11(9) . . ?
N8 Co1 N4 175.77(9) . . ?
N8 Co1 N7 90.19(9) . . ?
N8 Co1 N3 89.82(9) . . ?
N8 Co1 N1 90.40(9) . . ?
N8 Co1 N6 93.68(9) . . ?
N7 Co1 N4 90.14(9) . . ?
N7 Co1 N3 175.86(10) . . ?
N7 Co1 N1 93.67(9) . . ?
N7 Co1 N6 90.16(9) . . ?
N3 Co1 N1 82.19(10) . . ?
N3 Co1 N6 93.97(9) . . ?
N1 Co1 N6 174.40(9) . . ?
C28 Fe1 C27 87.77(10) . 2_656 ?
C28 Fe1 C32 87.13(11) . . ?
C28 Fe1 C30 92.22(12) . . ?
C28 Fe1 C29 90.10(12) . . ?
C28 Fe1 C31 176.90(11) . . ?
C27 Fe1 C30 178.03(12) 2_656 . ?
C27 Fe1 C29 90.50(12) 2_656 . ?
C27 Fe1 C31 89.33(11) 2_656 . ?
C32 Fe1 C27 88.52(11) . 2_656 ?
C32 Fe1 C30 89.51(12) . . ?
C32 Fe1 C29 177.10(12) . . ?
C32 Fe1 C31 91.70(13) . . ?
C29 Fe1 C30 91.47(12) . . ?
C29 Fe1 C31 91.02(13) . . ?
C31 Fe1 C30 90.64(12) . . ?
N13 Co2 N13 173.10(14) 2_656 . ?
N15 Co2 N13 93.30(10) 2_656 . ?
N15 Co2 N13 93.30(10) . 2_656 ?
N15 Co2 N13 81.86(10) . . ?
N15 Co2 N13 81.86(10) 2_656 2_656 ?
N15 Co2 N15 91.40(15) . 2_656 ?
N12 Co2 N13 90.20(10) 2_656 . ?
N12 Co2 N13 94.66(11) 2_656 2_656 ?
N12 Co2 N13 94.66(11) . . ?
N12 Co2 N13 90.20(10) . 2_656 ?
N12 Co2 N15 89.20(10) . 2_656 ?
N12 Co2 N15 176.50(11) . . ?
N12 Co2 N15 89.20(10) 2_656 . ?
N12 Co2 N15 176.49(11) 2_656 2_656 ?
N12 Co2 N12 90.41(14) 2_656 . ?
C15 N4 Co1 122.26(17) . . ?
C21 N4 Co1 116.07(19) . . ?
C21 N4 C15 121.7(2) . . ?
C28 N8 Co1 165.7(2) . . ?
C27 N7 Co1 166.4(2) . . ?
C6 N3 Co1 115.95(19) . . ?
C6 N3 C7 121.2(2) . . ?
C7 N3 Co1 122.43(17) . . ?
C5 N1 Co1 114.77(19) . . ?
C1 N1 Co1 126.18(19) . . ?
C1 N1 C5 118.9(2) . . ?
C26 N6 Co1 126.3(2) . . ?
C26 N6 C22 119.1(2) . . ?
C22 N6 Co1 114.59(18) . . ?
C37 N13 Co2 114.76(19) . . ?
C33 N13 Co2 126.5(2) . . ?
C33 N13 C37 118.5(3) . . ?
C39 N15 Co2 121.68(19) . . ?
C38 N15 Co2 116.6(2) . . ?
C38 N15 C39 121.5(3) . . ?
C32 N12 Co2 171.1(2) . . ?
H2A N2 H2B 120.0 . . ?
C6 N2 H2A 120.0 . . ?
C6 N2 H2B 120.0 . . ?
N6 C26 H26 119.4 . . ?
N6 C26 C25 121.2(3) . . ?
C25 C26 H26 119.4 . . ?
N8 C28 Fe1 173.2(2) . . ?
N7 C27 Fe1 174.2(2) . 2_656 ?
N12 C32 Fe1 173.8(2) . . ?
N1 C5 C6 112.8(2) . . ?
N1 C5 C4 121.7(3) . . ?
C4 C5 C6 125.4(3) . . ?
N3 C6 N2 125.0(3) . . ?
N3 C6 C5 114.1(2) . . ?
N2 C6 C5 121.0(3) . . ?
C7 C12 H12 120.5 . . ?
C11 C12 H12 120.5 . . ?
C11 C12 C7 119.0(3) . . ?
C16 C15 N4 120.5(3) . . ?
C14 C15 N4 119.5(3) . . ?
C14 C15 C16 119.7(3) . . ?
H5A N5 H5B 120.0 . . ?
C21 N5 H5A 120.0 . . ?
C21 N5 H5B 120.0 . . ?
N6 C22 C21 112.9(2) . . ?
N6 C22 C23 121.8(3) . . ?
C23 C22 C21 125.2(3) . . ?
C12 C7 N3 118.8(2) . . ?
C8 C7 N3 120.4(2) . . ?
C8 C7 C12 120.6(3) . . ?
N10 C30 Fe1 179.0(3) . . ?
N1 C1 H1 119.0 . . ?
N1 C1 C2 122.0(3) . . ?
C2 C1 H1 119.0 . . ?
C15 C16 H16 119.6 . . ?
C17 C16 C15 120.9(3) . . ?
C17 C16 H16 119.6 . . ?
N9 C29 Fe1 178.3(3) . . ?
C7 C8 H8 120.1 . . ?
C9 C8 C7 119.8(3) . . ?
C9 C8 H8 120.1 . . ?
N13 C37 C36 122.5(3) . . ?
N13 C37 C38 113.0(3) . . ?
C36 C37 C38 124.4(3) . . ?
N4 C21 N5 125.4(3) . . ?
N4 C21 C22 114.2(2) . . ?
N5 C21 C22 120.4(3) . . ?
C12 C11 H11 119.7 . . ?
C12 C11 C10 120.6(3) . . ?
C10 C11 H11 119.7 . . ?
C40 C41 H41 119.7 . . ?
C42 C41 H41 119.7 . . ?
C42 C41 C40 120.7(3) . . ?
C37 C36 H36 121.1 . . ?
C37 C36 C35 117.8(4) . . ?
C35 C36 H36 121.1 . . ?
C40 C39 N15 119.1(3) . . ?
C44 C39 N15 119.9(3) . . ?
C44 C39 C40 120.8(3) . . ?
C41 C40 H40 120.7 . . ?
C39 C40 C41 118.6(3) . . ?
C39 C40 H40 120.7 . . ?
C8 C9 H9 120.1 . . ?
C8 C9 C10 119.8(3) . . ?
C10 C9 H9 120.1 . . ?
N11 C31 Fe1 178.6(3) . . ?
N13 C33 H33 119.4 . . ?
N13 C33 C34 121.3(4) . . ?
C34 C33 H33 119.4 . . ?
C15 C14 H14 120.3 . . ?
C15 C14 C19 119.4(3) . . ?
C19 C14 H14 120.3 . . ?
C1 C2 H2 120.4 . . ?
C3 C2 C1 119.2(3) . . ?
C3 C2 H2 120.4 . . ?
N15 C38 C37 113.5(3) . . ?
N15 C38 N14 125.9(3) . . ?
N14 C38 C37 120.6(3) . . ?
C26 C25 H25 120.2 . . ?
C24 C25 C26 119.6(3) . . ?
C24 C25 H25 120.2 . . ?
C5 C4 H4 120.7 . . ?
C3 C4 C5 118.5(3) . . ?
C3 C4 H4 120.7 . . ?
C16 C17 H17 120.3 . . ?
C18 C17 C16 119.5(3) . . ?
C18 C17 H17 120.3 . . ?
C41 C42 C43 120.5(3) . . ?
C41 C42 C45 120.5(4) . . ?
C43 C42 C45 118.9(4) . . ?
C22 C23 H23 120.6 . . ?
C22 C23 C24 118.7(3) . . ?
C24 C23 H23 120.6 . . ?
C2 C3 C4 119.6(3) . . ?
C2 C3 H3 120.2 . . ?
C4 C3 H3 120.2 . . ?
C11 C10 C9 120.1(3) . . ?
C11 C10 C13 119.3(3) . . ?
C9 C10 C13 120.5(3) . . ?
C38 N14 H14A 120.0 . . ?
C38 N14 H14B 120.0 . . ?
H14A N14 H14B 120.0 . . ?
C14 C19 H19 120.1 . . ?
C18 C19 C14 119.8(3) . . ?
C18 C19 H19 120.1 . . ?
C36 C35 H35 120.2 . . ?
C34 C35 C36 119.6(4) . . ?
C34 C35 H35 120.2 . . ?
C42 C43 H43 120.2 . . ?
C42 C43 C44 119.6(4) . . ?
C44 C43 H43 120.2 . . ?
C33 C34 H34 119.9 . . ?
C35 C34 C33 120.2(3) . . ?
C35 C34 H34 119.9 . . ?
C39 C44 C43 119.8(3) . . ?
C39 C44 H44 120.1 . . ?
C43 C44 H44 120.1 . . ?
C17 C18 C19 120.7(3) . . ?
C17 C18 C20 120.5(4) . . ?
C19 C18 C20 118.7(3) . . ?
C25 C24 C23 119.5(3) . . ?
C25 C24 H24 120.2 . . ?
C23 C24 H24 120.2 . . ?
F1 C13 C10 111.0(3) . . ?
F3 C13 F1 104.2(3) . . ?
F3 C13 F2 108.5(3) . . ?
F3 C13 C10 113.8(4) . . ?
F2 C13 F1 105.7(4) . . ?
F2 C13 C10 113.0(3) . . ?
F8 C45 F7 107.2(3) . . ?
F8 C45 F9 104.8(4) . . ?
F8 C45 C42 114.2(4) . . ?
F7 C45 F9 106.5(4) . . ?
F7 C45 C42 112.1(4) . . ?
F9 C45 C42 111.5(3) . . ?
F5 C20 F4 106.0(4) . . ?
F5 C20 F6 106.5(4) . . ?
F5 C20 C18 114.3(3) . . ?
F4 C20 F6 105.1(4) . . ?
F4 C20 C18 113.1(4) . . ?
F6 C20 C18 111.3(3) . . ?
H6A O6 H6B 104.5 . . ?
H1A O1 H1B 104.4 . . ?
H4A O4 H4B 104.5 . . ?
H5C O5 H5D 104.5 . . ?
H2C O2 H2D 104.5 . . ?
H3A O3 H3B 104.5 . . ?

loop_
_geom_bond_atom_site_label_1
_geom_bond_atom_site_label_2
_geom_bond_distance
_geom_bond_site_symmetry_2
_geom_bond_publ_flag
Co1 N4 1.927(2) . ?
Co1 N8 1.886(2) . ?
Co1 N7 1.894(2) . ?
Co1 N3 1.927(2) . ?
Co1 N1 1.934(2) . ?
Co1 N6 1.938(2) . ?
Fe1 C28 1.894(3) . ?
Fe1 C27 1.901(3) 2_656 ?
Fe1 C32 1.899(3) . ?
Fe1 C30 1.920(3) . ?
Fe1 C29 1.909(3) . ?
Fe1 C31 1.913(3) . ?
Co2 N13 1.938(2) . ?
Co2 N13 1.938(2) 2_656 ?
Co2 N15 1.930(2) . ?
Co2 N15 1.930(2) 2_656 ?
Co2 N12 1.878(3) . ?
Co2 N12 1.878(3) 2_656 ?
N4 C15 1.424(3) . ?
N4 C21 1.306(4) . ?
N8 C28 1.156(3) . ?
F8 C45 1.307(5) . ?
N7 C27 1.151(3) . ?
N3 C6 1.312(4) . ?
N3 C7 1.420(3) . ?
N1 C5 1.351(4) . ?
N1 C1 1.338(4) . ?
N6 C26 1.341(3) . ?
N6 C22 1.350(4) . ?
F1 C13 1.372(5) . ?
N13 C37 1.348(4) . ?
N13 C33 1.344(4) . ?
F3 C13 1.313(5) . ?
N15 C39 1.434(3) . ?
N15 C38 1.304(4) . ?
N12 C32 1.155(4) . ?
F5 C20 1.305(5) . ?
F2 C13 1.316(4) . ?
N2 H2A 0.8800 . ?
N2 H2B 0.8800 . ?
N2 C6 1.319(4) . ?
F7 C45 1.329(5) . ?
C26 H26 0.9500 . ?
C26 C25 1.386(4) . ?
F9 C45 1.355(4) . ?
N9 C29 1.151(4) . ?
N10 C30 1.151(4) . ?
C5 C6 1.477(4) . ?
C5 C4 1.387(4) . ?
C12 H12 0.9500 . ?
C12 C7 1.387(4) . ?
C12 C11 1.377(4) . ?
C15 C16 1.388(4) . ?
C15 C14 1.371(4) . ?
N11 C31 1.159(4) . ?
F4 C20 1.307(6) . ?
N5 H5A 0.8800 . ?
N5 H5B 0.8800 . ?
N5 C21 1.326(4) . ?
C22 C21 1.476(4) . ?
C22 C23 1.378(4) . ?
F6 C20 1.351(5) . ?
C7 C8 1.386(4) . ?
C1 H1 0.9500 . ?
C1 C2 1.382(4) . ?
C16 H16 0.9500 . ?
C16 C17 1.377(4) . ?
C8 H8 0.9500 . ?
C8 C9 1.378(4) . ?
C37 C36 1.384(5) . ?
C37 C38 1.483(4) . ?
C11 H11 0.9500 . ?
C11 C10 1.382(5) . ?
C41 H41 0.9500 . ?
C41 C40 1.392(4) . ?
C41 C42 1.369(5) . ?
C36 H36 0.9500 . ?
C36 C35 1.385(5) . ?
C39 C40 1.385(4) . ?
C39 C44 1.373(5) . ?
C40 H40 0.9500 . ?
C9 H9 0.9500 . ?
C9 C10 1.386(5) . ?
C33 H33 0.9500 . ?
C33 C34 1.376(5) . ?
C14 H14 0.9500 . ?
C14 C19 1.394(5) . ?
C2 H2 0.9500 . ?
C2 C3 1.369(5) . ?
C38 N14 1.318(5) . ?
C25 H25 0.9500 . ?
C25 C24 1.362(5) . ?
C4 H4 0.9500 . ?
C4 C3 1.384(5) . ?
C17 H17 0.9500 . ?
C17 C18 1.357(5) . ?
C42 C43 1.370(5) . ?
C42 C45 1.504(5) . ?
C23 H23 0.9500 . ?
C23 C24 1.382(5) . ?
C3 H3 0.9500 . ?
C10 C13 1.487(5) . ?
N14 H14A 0.8800 . ?
N14 H14B 0.8800 . ?
C19 H19 0.9500 . ?
C19 C18 1.389(5) . ?
C35 H35 0.9500 . ?
C35 C34 1.357(6) . ?
C43 H43 0.9500 . ?
C43 C44 1.394(5) . ?
C34 H34 0.9500 . ?
C44 H44 0.9500 . ?
C18 C20 1.495(5) . ?
C24 H24 0.9500 . ?
O6 H6A 0.8696 . ?
O6 H6B 0.8706 . ?
O1 H1A 0.8703 . ?
O1 H1B 0.8705 . ?
O4 H4A 0.8696 . ?
O4 H4B 0.8705 . ?
O5 H5C 0.8696 . ?
O5 H5D 0.8703 . ?
O2 H2C 0.8699 . ?
O2 H2D 0.8702 . ?
O3 H3A 0.8697 . ?
O3 H3B 0.8705 . ?

loop_
_smtbx_masks_void_nr
_smtbx_masks_void_average_x
_smtbx_masks_void_average_y
_smtbx_masks_void_average_z
_smtbx_masks_void_volume
_smtbx_masks_void_count_electrons
_smtbx_masks_void_content
1 0.000 -0.280 -0.252 1945.4 551.2 '4 H2O'
2 0.500 -0.698 0.541 1945.4 551.2 '4 H2O'
